data_2102780
loop_
_publ_author_name
'Reeswinkel, T.'
'Prinz, S.'
'Sparta, K. M.'
'Roth, G.'

_publ_section_title
;
 Synthesis and structural characterization of BaV~4~O~9~
;
_journal_coeditor_code BM5044
_journal_issue 2
_journal_name_full 'Acta Crystallographica Section B'
_journal_page_first 270
_journal_page_last 276
_journal_paper_doi 10.1107/S0108768107003734
_journal_volume 63
_journal_year 2007
_chemical_formula_moiety 'O9 V4, Ba'
_chemical_formula_sum 'Ba O9 V4'
_chemical_formula_weight 485.1
_chemical_melting_point 0
_space_group_IT_number 13
_symmetry_cell_setting monoclinic
_symmetry_space_group_name_Hall '-P 2yc'
_symmetry_space_group_name_H-M 'P 1 2/c 1'
_audit_creation_method 'WinGX routine CIF_UPDATE'
_cell_angle_alpha 90
_cell_angle_beta 111.371(11)
_cell_angle_gamma 90
_cell_formula_units_Z 2
_cell_length_a 7.6140(12)
_cell_length_b 4.9319(7)
_cell_length_c 9.3470(14)
_cell_measurement_reflns_used 7386
_cell_measurement_temperature 150.0(10)
_cell_measurement_theta_max 32.17
_cell_measurement_theta_min 2.86
_cell_volume 326.86(9)
_computing_cell_refinement 'X-AREA (Stoe, 2002)'
_computing_data_collection 'X-AREA (Stoe, 2002)'
_computing_data_reduction 'X-RED (Stoe, 1996)'
_computing_molecular_graphics 'ATOMS Version 5.1'
_computing_publication_material 'WinGX 1.64.05 (Farrugia, 1999)'
_computing_structure_refinement 'SHELXL-97 (Sheldrick, 1997)'
_computing_structure_solution 'SIR2002 (Burla et al., 2003)'
_diffrn_measured_fraction_theta_full 0.98
_diffrn_measured_fraction_theta_max 0.98
_diffrn_measurement_device '2-circle goniometer'
_diffrn_measurement_device_type 'STOE IPDS 2'
_diffrn_measurement_method 'Rotation method'
_diffrn_radiation_type MoK\a
_diffrn_radiation_wavelength 0.71073
_diffrn_reflns_av_R_equivalents 0.042
_diffrn_reflns_limit_h_max 11
_diffrn_reflns_limit_h_min -11
_diffrn_reflns_limit_k_max 7
_diffrn_reflns_limit_k_min -7
_diffrn_reflns_limit_l_max 13
_diffrn_reflns_limit_l_min -13
_diffrn_reflns_number 5337
_diffrn_reflns_theta_full 32.01
_diffrn_reflns_theta_max 32.01
_diffrn_reflns_theta_min 2.87
_diffrn_standards_decay_% 0
_diffrn_standards_interval_count 0
_diffrn_standards_interval_time 0
_diffrn_standards_number 0
_exptl_absorpt_coefficient_mu 11.468
_exptl_absorpt_correction_T_max 0.19
_exptl_absorpt_correction_T_min 0.09
_exptl_absorpt_correction_type numerical
_exptl_absorpt_process_details 'X-SHAPE (Stoe & Cie, 1996)'
_exptl_crystal_colour 'dark blue'
_exptl_crystal_density_diffrn 4.929
_exptl_crystal_density_meas 4.929
_exptl_crystal_density_method 'not measured'
_exptl_crystal_description Parallelepiped
_exptl_crystal_F_000 440
_exptl_crystal_size_max 0.24
_exptl_crystal_size_mid 0.21
_exptl_crystal_size_min 0.15
_exptl_crystal_size_rad 0
_refine_diff_density_max 0.69
_refine_diff_density_min -0.783
_refine_ls_extinction_coef 0.0078(7)
_refine_ls_extinction_expression Fc^*^=kFc[1+0.001xFc^2^\l^3^/sin(2\q)]^-1/4^
_refine_ls_extinction_method SHELXL
_refine_ls_goodness_of_fit_ref 1.384
_refine_ls_hydrogen_treatment none
_refine_ls_matrix_type full
_refine_ls_number_constraints 0
_refine_ls_number_parameters 66
_refine_ls_number_reflns 1119
_refine_ls_number_restraints 0
_refine_ls_restrained_S_all 1.384
_refine_ls_R_factor_gt 0.0201
_refine_ls_shift/su_max 0
_refine_ls_structure_factor_coef Fsqd
_refine_ls_weighting_details 'calc w=1/[\s^2^(Fo^2^)+(0.0100P)^2^+0.0000P] where P=(Fo^2^+2Fc^2^)/3'
_refine_ls_weighting_scheme calc
_refine_ls_wR_factor_ref 0.0355
_reflns_number_gt 1021
_reflns_number_total 1119
_reflns_threshold_expression >2sigma(I)
_cod_data_source_file bm5044.cif
_cod_data_source_block BaV4O9_150K
_cod_depositor_comments
;
The following automatic conversions were performed:
'_symmetry_cell_setting' value 'Monoclinic' changed to 'monoclinic'
according to '/home/saulius/struct/CIF-dictionaries/cif_core.dic'
dictionary named 'cif_core.dic' version 2.4.1 from
2010-06-29.

'_exptl_absorpt_correction_type' value 'Numerical' changed to
'numerical' according to
'/home/saulius/struct/CIF-dictionaries/cif_core.dic' dictionary named
'cif_core.dic' version 2.4.1 from 2010-06-29.

Automatic conversion script
Id: cif_fix_enum 1527 2010-12-29 10:47:43Z saulius 

The following automatic conversions were performed:

'_symmetry_cell_setting' value 'Monoclinic' changed to 'monoclinic'
according to /home/saulius/struct/CIF-dictionaries/cif_core.dic
dictionary named 'cif_core.dic' version 2.4.1 from
2010-06-29.

'_exptl_absorpt_correction_type' value 'Numerical'
changed to 'numerical' according to
/home/saulius/struct/CIF-dictionaries/cif_core.dic dictionary named
'cif_core.dic' version 2.4.1 from 2010-06-29.

Automatic conversion script
Id: cif_fix_values 1715 2011-07-08 13:25:40Z adriana 
;
_cod_original_cell_volume 326.86(8)
_cod_database_code 2102780

loop_
_symmetry_equiv_pos_as_xyz
'x, y, z'
'-x, y, -z+1/2'
'-x, -y, -z'
'x, -y, z-1/2'

loop_
_atom_site_type_symbol
_atom_site_label
_atom_site_fract_x
_atom_site_fract_y
_atom_site_fract_z
_atom_site_U_iso_or_equiv
_atom_site_adp_type
_atom_site_calc_flag
_atom_site_refinement_flags
_atom_site_occupancy
Ba Ba1 0 0.34228(5) 0.25 0.00639(6) Uani d S 1
V V1 0.57483(6) 0.25007(8) 0.45067(5) 0.00399(8) Uani d . 1
V V2 0.68888(6) 0.77404(8) 0.35006(5) 0.00411(8) Uani d . 1
O O1 0.8925(2) 0.8680(4) 0.34864(19) 0.0076(3) Uani d . 1
O O2 0.7715(2) 0.4158(4) 0.44699(19) 0.0057(3) Uani d . 1
O O3 0.5802(2) 0.4145(3) 0.64535(18) 0.0048(3) Uani d . 1
O O4 0.6747(2) 0.9082(4) 0.54216(18) 0.0047(3) Uani d . 1
O O5 0.5 0.0607(5) 0.25 0.0046(4) Uani d S 1

loop_
_atom_site_aniso_label
_atom_site_aniso_U_11
_atom_site_aniso_U_22
_atom_site_aniso_U_33
_atom_site_aniso_U_12
_atom_site_aniso_U_13
_atom_site_aniso_U_23
Ba1 0.00720(9) 0.00548(10) 0.00662(9) 0 0.00268(6) 0
V1 0.00528(17) 0.00313(18) 0.00374(18) -0.00040(12) 0.00186(13) -0.00004(12)
V2 0.00497(16) 0.00390(18) 0.00362(16) -0.00035(12) 0.00177(13) 0.00001(12)
O1 0.0078(7) 0.0073(8) 0.0083(7) -0.0002(6) 0.0035(6) 0.0008(6)
O2 0.0067(7) 0.0047(8) 0.0056(7) 0.0007(6) 0.0021(6) 0.0010(6)
O3 0.0080(7) 0.0048(7) 0.0017(6) 0.0009(6) 0.0021(6) 0.0000(5)
O4 0.0063(7) 0.0042(7) 0.0043(7) 0.0003(5) 0.0026(6) 0.0001(5)
O5 0.0077(10) 0.0036(10) 0.0027(9) 0 0.0024(8) 0

loop_
_atom_type_symbol
_atom_type_description
_atom_type_scat_dispersion_real
_atom_type_scat_dispersion_imag
_atom_type_scat_source
O O 0.0106 0.006 'International Tables Vol C Tables 4.2.6.8 and 6.1.1.4'
V V 0.3005 0.5294 'International Tables Vol C Tables 4.2.6.8 and 6.1.1.4'
Ba Ba -0.3244 2.2819 'International Tables Vol C Tables 4.2.6.8 and 6.1.1.4'

loop_
_geom_angle_atom_site_label_1
_geom_angle_atom_site_label_2
_geom_angle_atom_site_label_3
_geom_angle_site_symmetry_1
_geom_angle_site_symmetry_3
_geom_angle
O1 Ba1 O1 2_645 1_445 63.18(7)
O1 Ba1 O4 2_645 4_465 71.92(5)
O1 Ba1 O4 1_445 4_465 64.09(5)
O1 Ba1 O4 2_645 3_666 64.09(5)
O1 Ba1 O4 1_445 3_666 71.92(5)
O4 Ba1 O4 4_465 3_666 127.96(7)
O1 Ba1 O1 2_645 1_455 177.43(4)
O1 Ba1 O1 1_445 1_455 119.38(6)
O4 Ba1 O1 4_465 1_455 108.97(5)
O4 Ba1 O1 3_666 1_455 116.24(5)
O1 Ba1 O1 2_645 2_655 119.38(6)
O1 Ba1 O1 1_445 2_655 177.43(4)
O4 Ba1 O1 4_465 2_655 116.24(5)
O4 Ba1 O1 3_666 2_655 108.97(5)
O1 Ba1 O1 1_455 2_655 58.05(7)
O1 Ba1 O2 2_645 3_666 121.20(5)
O1 Ba1 O2 1_445 3_666 99.45(5)
O4 Ba1 O2 4_465 3_666 153.31(4)
O4 Ba1 O2 3_666 3_666 57.17(5)
O1 Ba1 O2 1_455 3_666 59.07(5)
O1 Ba1 O2 2_655 3_666 79.27(5)
O1 Ba1 O2 2_645 4_465 99.45(5)
O1 Ba1 O2 1_445 4_465 121.20(5)
O4 Ba1 O2 4_465 4_465 57.17(5)
O4 Ba1 O2 3_666 4_465 153.31(4)
O1 Ba1 O2 1_455 4_465 79.27(5)
O1 Ba1 O2 2_655 4_465 59.07(5)
O2 Ba1 O2 3_666 4_465 132.79(7)
O1 Ba1 O2 2_645 2_655 65.40(5)
O1 Ba1 O2 1_445 2_655 128.57(5)
O4 Ba1 O2 4_465 2_655 101.06(5)
O4 Ba1 O2 3_666 2_655 85.11(5)
O1 Ba1 O2 1_455 2_655 112.03(5)
O1 Ba1 O2 2_655 2_655 54.00(5)
O2 Ba1 O2 3_666 2_655 105.58(5)
O2 Ba1 O2 4_465 2_655 68.54(5)
O1 Ba1 O2 2_645 1_455 128.57(5)
O1 Ba1 O2 1_445 1_455 65.40(5)
O4 Ba1 O2 4_465 1_455 85.11(5)
O4 Ba1 O2 3_666 1_455 101.06(5)
O1 Ba1 O2 1_455 1_455 54.00(5)
O1 Ba1 O2 2_655 1_455 112.03(5)
O2 Ba1 O2 3_666 1_455 68.54(5)
O2 Ba1 O2 4_465 1_455 105.58(5)
O2 Ba1 O2 2_655 1_455 166.03(7)
O1 Ba1 O3 2_645 3_666 92.01(5)
O1 Ba1 O3 1_445 3_666 126.91(5)
O4 Ba1 O3 4_465 3_666 154.26(4)
O4 Ba1 O3 3_666 3_666 55.00(5)
O1 Ba1 O3 1_455 3_666 86.31(5)
O1 Ba1 O3 2_655 3_666 53.98(5)
O2 Ba1 O3 3_666 3_666 52.42(4)
O2 Ba1 O3 4_465 3_666 108.13(4)
O2 Ba1 O3 2_655 3_666 53.35(4)
O2 Ba1 O3 1_455 3_666 120.41(4)
O1 Ba1 O3 2_645 4_465 126.91(5)
O1 Ba1 O3 1_445 4_465 92.01(5)
O4 Ba1 O3 4_465 4_465 55.00(5)
O4 Ba1 O3 3_666 4_465 154.26(4)
O1 Ba1 O3 1_455 4_465 53.98(5)
O1 Ba1 O3 2_655 4_465 86.31(5)
O2 Ba1 O3 3_666 4_465 108.13(4)
O2 Ba1 O3 4_465 4_465 52.42(4)
O2 Ba1 O3 2_655 4_465 120.41(4)
O2 Ba1 O3 1_455 4_465 53.35(4)
O3 Ba1 O3 3_666 4_465 136.19(6)
O2 V1 O4 . 1_545 102.74(8)
O2 V1 O3 . . 95.60(8)
O4 V1 O3 1_545 . 94.49(7)
O2 V1 O5 . . 99.04(7)
O4 V1 O5 1_545 . 86.47(8)
O3 V1 O5 . . 164.75(5)
O2 V1 O3 . 3_666 88.53(8)
O4 V1 O3 1_545 3_666 168.71(7)
O3 V1 O3 . 3_666 83.51(7)
O5 V1 O3 . 3_666 92.58(7)
O2 V1 O4 . 3_666 173.63(8)
O4 V1 O4 1_545 3_666 82.75(7)
O3 V1 O4 . 3_666 80.61(7)
O5 V1 O4 . 3_666 84.42(5)
O3 V1 O4 3_666 3_666 85.96(7)
O2 V1 O3 . 4_565 57.35(7)
O4 V1 O3 1_545 4_565 134.11(5)
O3 V1 O3 . 4_565 125.80(3)
O5 V1 O3 . 4_565 60.65(7)
O3 V1 O3 3_666 4_565 53.32(6)
O4 V1 O3 3_666 4_565 120.93(6)
O2 V1 O4 . . 55.21(6)
O4 V1 O4 1_545 . 135.81(8)
O3 V1 O4 . . 56.30(6)
O5 V1 O4 . . 130.80(7)
O3 V1 O4 3_666 . 51.09(6)
O4 V1 O4 3_666 . 118.54(5)
O3 V1 O4 4_565 . 70.45(4)
O2 V1 O5 . 3_656 129.57(6)
O4 V1 O5 1_545 3_656 52.95(6)
O3 V1 O5 . 3_656 52.00(6)
O5 V1 O5 . 3_656 119.15(3)
O3 V1 O5 3_666 3_656 118.80(5)
O4 V1 O5 3_666 3_656 51.49(5)
O3 V1 O5 4_565 3_656 171.21(4)
O4 V1 O5 . 3_656 108.28(5)
O2 V1 O1 . 1_545 63.36(7)
O4 V1 O1 1_545 1_545 56.03(5)
O3 V1 O1 . 1_545 133.94(6)
O5 V1 O1 . 1_545 58.15(4)
O3 V1 O1 3_666 1_545 132.08(5)
O4 V1 O1 3_666 1_545 122.90(6)
O3 V1 O1 4_565 1_545 78.78(4)
O4 V1 O1 . 1_545 118.56(4)
O5 V1 O1 3_656 1_545 108.85(4)
O2 V1 O3 . 3_656 131.12(6)
O4 V1 O3 1_545 3_656 47.98(6)
O3 V1 O3 . 3_656 120.88(5)
O5 V1 O3 . 3_656 50.27(7)
O3 V1 O3 3_666 3_656 124.15(7)
O4 V1 O3 3_666 3_656 55.09(5)
O3 V1 O3 4_565 3_656 110.91(3)
O4 V1 O3 . 3_656 173.47(4)
O5 V1 O3 3_656 3_656 69.35(4)
O1 V1 O3 1_545 3_656 67.83(4)
O2 V1 O2 . 3_666 121.81(5)
O4 V1 O2 1_545 3_666 120.28(5)
O3 V1 O2 . 3_666 47.59(6)
O5 V1 O2 . 3_666 119.42(4)
O3 V1 O2 3_666 3_666 50.97(5)
O4 V1 O2 3_666 3_666 51.94(5)
O3 V1 O2 4_565 3_666 104.22(4)
O4 V1 O2 . 3_666 66.60(4)
O5 V1 O2 3_656 3_666 67.84(4)
O1 V1 O2 1_545 3_666 174.81(4)
O3 V1 O2 3_656 3_666 107.02(4)
O2 V1 O1 . 4_566 80.69(7)
O4 V1 O1 1_545 4_566 53.19(6)
O3 V1 O1 . 4_566 49.31(6)
O5 V1 O1 . 4_566 137.71(7)
O3 V1 O1 3_666 4_566 129.52(6)
O4 V1 O1 3_666 4_566 100.39(6)
O3 V1 O1 4_565 4_566 137.92(4)
O4 V1 O1 . 4_566 83.76(4)
O5 V1 O1 3_656 4_566 48.97(3)
O1 V1 O1 1_545 4_566 85.66(4)
O3 V1 O1 3_656 4_566 98.51(4)
O2 V1 O1 3_666 4_566 94.65(4)
O2 V1 O2 . 2_655 100.28(7)
O4 V1 O2 1_545 2_655 130.50(6)
O3 V1 O2 . 2_655 126.05(6)
O5 V1 O2 . 2_655 46.78(6)
O3 V1 O2 3_666 2_655 46.20(5)
O4 V1 O2 3_666 2_655 78.14(5)
O3 V1 O2 4_565 2_655 42.95(4)
O4 V1 O2 . 2_655 93.05(4)
O5 V1 O2 3_656 2_655 129.61(3)
O1 V1 O2 1_545 2_655 98.85(4)
O3 V1 O2 3_656 2_655 84.31(4)
O2 V1 O2 3_666 2_655 80.96(3)
O1 V1 O2 4_566 2_655 175.35(4)
O2 V1 O1 . 3_766 46.27(7)
O4 V1 O1 1_545 3_766 58.18(6)
O3 V1 O1 . 3_766 87.07(6)
O5 V1 O1 . 3_766 106.18(4)
O3 V1 O1 3_666 3_766 132.54(6)
O4 V1 O1 3_666 3_766 137.93(6)
O3 V1 O1 4_565 3_766 98.87(4)
O4 V1 O1 . 3_766 85.51(4)
O5 V1 O1 3_656 3_766 89.63(3)
O1 V1 O1 1_545 3_766 48.17(5)
O3 V1 O1 3_656 3_766 100.44(4)
O2 V1 O1 3_666 3_766 134.38(4)
O1 V1 O1 4_566 3_766 44.97(5)
O2 V1 O1 2_655 3_766 138.32(4)
O2 V1 O1 . 2_645 138.76(6)
O4 V1 O1 1_545 2_645 90.26(6)
O3 V1 O1 . 2_645 122.55(6)
O5 V1 O1 . 2_645 42.20(3)
O3 V1 O1 3_666 2_645 81.57(6)
O3 V1 O1 4_565 2_645 85.51(4)
O4 V1 O1 . 2_645 132.48(4)
O5 V1 O1 3_656 2_645 89.44(3)
O1 V1 O1 1_545 2_645 94.69(5)
O2 V1 O1 3_666 2_645 81.42(4)
O1 V1 O1 4_566 2_645 134.98(2)
O2 V1 O1 2_655 2_645 46.13(4)
O1 V1 O1 3_766 2_645 139.76(2)
O1 V2 O4 . . 106.50(8)
O1 V2 O2 . . 96.49(9)
O4 V2 O2 . . 89.80(7)
O1 V2 O5 . 1_565 108.80(8)
O4 V2 O5 . 1_565 85.34(6)
O2 V2 O5 . 1_565 154.60(7)
O1 V2 O3 . 4_565 100.79(8)
O4 V2 O3 . 4_565 152.67(7)
O2 V2 O3 . 4_565 88.55(7)
O5 V2 O3 1_565 4_565 84.56(6)
O1 V2 O3 . 3_666 172.31(8)
O4 V2 O3 . 3_666 76.59(6)
O2 V2 O3 . 3_666 76.34(7)
O5 V2 O3 1_565 3_666 78.29(6)
O3 V2 O3 4_565 3_666 76.52(7)
O1 V2 O4 . 4_575 65.04(7)
O4 V2 O4 . 4_575 131.06(3)
O2 V2 O4 . 4_575 137.65(6)
O5 V2 O4 1_565 4_575 56.98(3)
O3 V2 O4 4_565 4_575 60.73(6)
O3 V2 O4 3_666 4_575 118.51(5)
O1 V2 O2 . 1_565 68.90(7)
O4 V2 O2 . 1_565 59.34(6)
O2 V2 O2 . 1_565 137.34(8)
O5 V2 O2 1_565 1_565 58.59(6)
O3 V2 O2 4_565 1_565 132.62(6)
O3 V2 O2 3_666 1_565 118.27(5)
O4 V2 O2 4_575 1_565 73.78(4)
O1 V2 O3 . . 129.09(7)
O4 V2 O3 . . 50.24(6)
O2 V2 O3 . . 48.50(5)
O5 V2 O3 1_565 . 112.29(4)
O3 V2 O3 4_565 . 111.66(4)
O3 V2 O3 3_666 . 47.53(6)
O4 V2 O3 4_575 . 165.88(4)
O2 V2 O3 1_565 . 109.58(4)
O1 V2 O4 . 3_676 134.97(8)
O4 V2 O4 . 3_676 45.17(7)
O2 V2 O4 . 3_676 113.94(5)
O5 V2 O4 1_565 3_676 47.93(3)
O3 V2 O4 4_565 3_676 111.85(6)
O3 V2 O4 3_666 3_676 52.07(5)
O4 V2 O4 4_575 3_676 104.80(5)
O2 V2 O4 1_565 3_676 66.21(4)
O3 V2 O4 . 3_676 65.82(4)
O1 V2 O4 . 2_655 107.92(7)
O4 V2 O4 . 2_655 124.67(6)
O2 V2 O4 . 2_655 126.95(6)
O3 V2 O4 3_666 2_655 75.00(5)
O2 V2 O4 1_565 2_655 95.64(4)
O3 V2 O4 . 2_655 122.53(4)
O4 V2 O4 3_676 2_655 80.20(3)
O1 V2 O5 . . 122.76(7)
O4 V2 O5 . . 113.48(5)
O2 V2 O5 . . 46.61(5)
O5 V2 O5 1_565 . 113.55(4)
O3 V2 O5 4_565 . 49.37(5)
O3 V2 O5 3_666 . 50.08(4)
O4 V2 O5 4_575 . 110.05(3)
O2 V2 O5 1_565 . 168.33(3)
O3 V2 O5 . . 64.00(3)
O4 V2 O5 3_676 . 102.15(3)
O4 V2 O5 2_655 . 81.04(3)
O1 V2 O1 . 3_776 48.15(8)
O4 V2 O1 . 3_776 58.53(5)
O2 V2 O1 . 3_776 91.97(6)
O5 V2 O1 1_565 3_776 106.46(6)
O3 V2 O1 4_565 3_776 148.79(5)
O3 V2 O1 3_666 3_776 133.76(5)
O4 V2 O1 4_575 3_776 100.34(4)
O2 V2 O1 1_565 3_776 47.88(4)
O3 V2 O1 . 3_776 91.45(4)
O4 V2 O1 3_676 3_776 96.39(4)
O4 V2 O1 2_655 3_776 139.07(4)
O5 V2 O1 . 3_776 138.54(3)
O4 V2 O2 . 3_766 92.01(6)
O2 V2 O2 . 3_766 57.90(7)
O5 V2 O2 1_565 3_766 147.04(6)
O3 V2 O2 4_565 3_766 109.97(6)
O3 V2 O2 3_666 3_766 132.98(5)
O4 V2 O2 4_575 3_766 103.45(4)
O2 V2 O2 1_565 3_766 91.98(4)
O3 V2 O2 . 3_766 90.26(4)
O4 V2 O2 3_676 3_766 137.10(4)
O4 V2 O2 2_655 3_766 140.83(4)
O5 V2 O2 . 3_766 97.65(3)
O1 V2 O2 3_776 3_766 46.87(4)
O1 V2 O2 . 2_655 135.89(7)
O4 V2 O2 . 2_655 117.33(6)
O2 V2 O2 . 2_655 88.60(8)
O5 V2 O2 1_565 2_655 71.79(6)
O3 V2 O2 4_565 2_655 35.36(5)
O4 V2 O2 4_575 2_655 81.97(4)
O2 V2 O2 1_565 2_655 130.32(4)
O3 V2 O2 . 2_655 85.81(4)
O4 V2 O2 3_676 2_655 79.60(4)
O1 V2 O2 3_776 2_655 175.81(4)
O2 V2 O2 3_766 2_655 136.18(2)
O1 V2 O2 . 4_565 66.12(7)
O4 V2 O2 . 4_565 171.61(6)
O2 V2 O2 . 4_565 94.94(4)
O5 V2 O2 1_565 4_565 93.23(3)
O3 V2 O2 3_666 4_565 111.25(5)
O2 V2 O2 1_565 4_565 112.97(4)
O3 V2 O2 . 4_565 137.27(4)
O4 V2 O2 3_676 4_565 137.18(4)
O4 V2 O2 2_655 4_565 57.01(3)
O5 V2 O2 . 4_565 74.67(3)
O1 V2 O2 3_776 4_565 114.27(4)
O2 V2 O2 3_766 4_565 84.68(4)
O2 V2 O2 2_655 4_565 69.80(4)
O1 V2 O1 . 2_655 146.08(8)
O4 V2 O1 . 2_655 88.06(6)
O2 V2 O1 . 2_655 114.40(6)
O3 V2 O1 4_565 2_655 67.96(5)
O4 V2 O1 4_575 2_655 82.18(4)
O2 V2 O1 1_565 2_655 94.68(4)
O3 V2 O1 . 2_655 83.86(4)
O5 V2 O1 . 2_655 75.31(3)
O1 V2 O1 3_776 2_655 137.98(3)
O2 V2 O1 3_766 2_655 172.29(4)
O2 V2 O1 4_565 2_655 96.24(4)
V2 O1 Ba1 . 1_665 130.42(10)
V2 O1 Ba1 . 1_655 97.22(9)
Ba1 O1 Ba1 1_665 1_655 119.38(6)
V2 O1 V1 . 1_565 52.25(5)
Ba1 O1 V1 1_665 1_565 87.27(5)
Ba1 O1 V1 1_655 1_565 149.44(6)
V2 O1 V1 . 4_565 71.59(6)
Ba1 O1 V1 1_665 4_565 87.81(5)
Ba1 O1 V1 1_655 4_565 72.59(4)
V1 O1 V1 1_565 4_565 95.56(5)
V2 O1 V2 . 3_776 131.85(8)
Ba1 O1 V2 1_665 3_776 65.43(4)
Ba1 O1 V2 1_655 3_776 112.44(5)
V1 O1 V2 1_565 3_776 91.39(4)
V1 O1 V2 4_565 3_776 152.01(5)
V2 O1 V1 . 3_766 142.60(9)
Ba1 O1 V1 1_665 3_766 84.39(4)
Ba1 O1 V1 1_655 3_766 69.97(4)
V1 O1 V1 1_565 3_766 131.83(5)
V1 O1 V1 4_565 3_766 131.26(5)
V2 O1 V1 . 2_665 62.76(6)
Ba1 O1 V1 1_665 2_665 70.72(4)
Ba1 O1 V1 1_655 2_665 117.34(5)
V1 O1 V1 1_565 2_665 54.39(3)
V1 O1 V1 4_565 2_665 45.02(2)
V2 O1 V1 3_776 2_665 124.97(5)
V1 O1 V1 3_766 2_665 154.52(5)
Ba1 O1 V2 1_665 2_655 110.13(5)
Ba1 O1 V2 1_655 2_655 97.66(5)
V1 O1 V2 1_565 2_655 56.39(3)
V1 O1 V2 4_565 2_655 47.78(3)
V2 O1 V2 3_776 2_655 147.74(5)
V1 O1 V2 3_766 2_655 164.66(6)
V1 O2 V2 . . 107.43(9)
V1 O2 Ba1 . 3_666 112.51(7)
V2 O2 Ba1 . 3_666 93.19(7)
V1 O2 Ba1 . 1_655 131.61(9)
V2 O2 Ba1 . 1_655 89.18(6)
Ba1 O2 Ba1 3_666 1_655 111.46(5)
V1 O2 V2 . 1_545 57.79(5)
V2 O2 V2 . 1_545 137.34(8)
Ba1 O2 V2 3_666 1_545 129.34(6)
Ba1 O2 V2 1_655 1_545 78.99(4)
V1 O2 V1 . 3_666 58.19(5)
V2 O2 V1 . 3_666 64.06(4)
Ba1 O2 V1 3_666 3_666 77.89(4)
Ba1 O2 V1 1_655 3_666 152.55(6)
V2 O2 V1 1_545 3_666 115.95(5)
V1 O2 V1 . 2_655 67.41(6)
V2 O2 V1 . 2_655 75.62(5)
Ba1 O2 V1 3_666 2_655 167.79(6)
Ba1 O2 V1 1_655 2_655 73.82(4)
V2 O2 V1 1_545 2_655 61.72(3)
V1 O2 V1 3_666 2_655 92.58(4)
V1 O2 V2 . 3_766 129.66(8)
V2 O2 V2 . 3_766 122.10(7)
Ba1 O2 V2 3_666 3_766 59.66(3)
Ba1 O2 V2 1_655 3_766 61.96(3)
V2 O2 V2 1_545 3_766 88.02(4)
V1 O2 V2 3_666 3_766 136.80(5)
V1 O2 V2 2_655 3_766 130.56(5)
V1 O2 V2 . 2_655 70.99(6)
Ba1 O2 V2 3_666 2_655 122.87(5)
Ba1 O2 V2 1_655 2_655 100.71(5)
V2 O2 V2 1_545 2_655 101.67(4)
V1 O2 V2 3_666 2_655 55.19(3)
V2 O2 V2 3_766 2_655 158.47(5)
V1 O2 V2 . 4_566 56.78(5)
V2 O2 V2 . 4_566 119.26(6)
Ba1 O2 V2 3_666 4_566 57.06(3)
Ba1 O2 V2 1_655 4_566 148.20(6)
V2 O2 V2 1_545 4_566 87.47(4)
V1 O2 V2 3_666 4_566 58.85(3)
V1 O2 V2 2_655 4_566 124.19(4)
V2 O2 V2 3_766 4_566 89.19(4)
V2 O2 V2 2_655 4_566 110.20(4)
V1 O3 V2 . 4_566 123.22(9)
V1 O3 V1 . 3_666 96.49(7)
V2 O3 V1 4_566 3_666 139.80(8)
V1 O3 V2 . 3_666 97.67(7)
V2 O3 V2 4_566 3_666 81.59(6)
V1 O3 V2 3_666 3_666 87.66(6)
V1 O3 Ba1 . 3_666 96.75(6)
V2 O3 Ba1 4_566 3_666 82.20(5)
V1 O3 Ba1 3_666 3_666 100.54(6)
V2 O3 Ba1 3_666 3_666 162.48(7)
V1 O3 V1 . 4_566 173.97(8)
V2 O3 V1 4_566 4_566 62.73(4)
V1 O3 V1 3_666 4_566 77.72(5)
V2 O3 V1 3_666 4_566 83.89(5)
Ba1 O3 V1 3_666 4_566 82.79(4)
V1 O3 V1 . 3_656 59.12(5)
V2 O3 V1 4_566 3_656 78.11(5)
V1 O3 V1 3_666 3_656 124.15(7)
V2 O3 V1 3_666 3_656 52.80(4)
Ba1 O3 V1 3_666 3_656 129.38(5)
V1 O3 V1 4_566 3_656 125.58(5)
V1 O3 V2 . . 55.51(4)
V2 O3 V2 4_566 . 145.21(7)
V1 O3 V2 3_666 . 61.57(4)
V2 O3 V2 3_666 . 132.47(6)
Ba1 O3 V2 3_666 . 64.60(3)
V1 O3 V2 4_566 . 119.36(5)
V1 O3 V2 3_656 . 114.45(4)
V1 O4 V2 1_565 . 91.92(7)
V1 O4 V1 1_565 3_666 97.25(7)
V2 O4 V1 . 3_666 105.08(8)
V1 O4 Ba1 1_565 3_666 143.07(8)
V2 O4 Ba1 . 3_666 98.98(6)
V1 O4 Ba1 3_666 3_666 113.45(7)
V1 O4 V2 1_565 4_576 81.40(6)
V2 O4 V2 . 4_576 169.76(8)
V1 O4 V2 3_666 4_576 83.58(5)
Ba1 O4 V2 3_666 4_576 82.14(4)
V1 O4 V1 1_565 . 135.81(8)
V2 O4 V1 . . 61.56(5)
V1 O4 V1 3_666 . 61.46(5)
Ba1 O4 V1 3_666 . 79.23(4)
V2 O4 V1 4_576 . 128.43(5)
V1 O4 V2 1_565 3_676 61.68(4)
V2 O4 V2 . 3_676 134.83(7)
V1 O4 V2 3_666 3_676 49.77(4)
Ba1 O4 V2 3_666 3_676 124.49(5)
V2 O4 V2 4_576 3_676 47.72(3)
V1 O4 V2 . 3_676 111.22(4)
V1 O4 V2 1_565 2_655 71.86(5)
V2 O4 V2 . 2_655 46.53(4)
V1 O4 V2 3_666 2_655 66.95(5)
Ba1 O4 V2 3_666 2_655 138.19(6)
V2 O4 V2 4_576 2_655 136.43(5)
V1 O4 V2 . 2_655 64.26(3)
V2 O4 V2 3_676 2_655 88.95(4)
V1 O5 V1 . 2_655 123.84(13)
V1 O5 V2 . 2_645 133.47(4)
V1 O5 V2 2_655 2_645 88.89(3)
V1 O5 V2 . 1_545 88.89(3)
V1 O5 V2 2_655 1_545 133.47(4)
V2 O5 V2 2_645 1_545 89.47(11)
V1 O5 V1 . 4 155.452(19)
V1 O5 V1 2_655 4 60.85(3)
V2 O5 V1 2_645 4 66.67(4)
V2 O5 V1 1_545 4 76.02(5)
V1 O5 V1 . 3_656 60.85(3)
V1 O5 V1 2_655 3_656 155.452(19)
V2 O5 V1 2_645 3_656 76.02(5)
V2 O5 V1 1_545 3_656 66.67(4)
V1 O5 V1 4 3_656 126.66(8)
V1 O5 V2 . . 51.45(6)
V1 O5 V2 2_655 . 75.44(7)
V2 O5 V2 2_645 . 156.98(7)
V2 O5 V2 1_545 . 113.55(4)
V1 O5 V2 4 . 117.23(3)
V1 O5 V2 3_656 . 112.11(3)
V1 O5 V2 . 2_655 75.44(7)
V1 O5 V2 2_655 2_655 51.45(6)
V2 O5 V2 2_645 2_655 113.55(4)
V2 O5 V2 1_545 2_655 156.98(7)
V1 O5 V2 4 2_655 112.11(3)
V1 O5 V2 3_656 2_655 117.23(3)

loop_
_geom_bond_atom_site_label_1
_geom_bond_atom_site_label_2
_geom_bond_site_symmetry_2
_geom_bond_distance
Ba1 O1 2_645 2.7462(19)
Ba1 O1 1_445 2.7462(19)
Ba1 O4 4_465 2.8158(17)
Ba1 O4 3_666 2.8158(17)
Ba1 O1 1_455 2.9650(19)
Ba1 O1 2_655 2.965(2)
Ba1 O2 3_666 2.9800(18)
Ba1 O2 4_465 2.9800(18)
Ba1 O2 2_655 2.9802(16)
Ba1 O2 1_455 2.9802(16)
Ba1 O3 3_666 3.2148(17)
Ba1 O3 4_465 3.2148(17)
V1 O2 . 1.7176(17)
V1 O4 1_545 1.9180(18)
V1 O3 . 1.9792(16)
V1 O5 . 1.9839(13)
V1 O3 3_666 2.0402(18)
V1 O4 3_666 2.0772(16)
V1 V2 1_545 2.7830(6)
V1 V2 . 2.9852(6)
V1 V1 3_666 2.9988(8)
V1 V1 3_656 2.9998(8)
V1 V2 3_666 3.2001(7)
V1 O3 4_565 3.3116(16)
V1 O4 . 3.3719(18)
V1 O5 3_656 3.4153(13)
V1 O1 1_545 3.4631(18)
V1 O3 3_656 3.4885(18)
V1 V1 2_655 3.5007(10)
V1 V2 4_566 3.5131(8)
V1 O2 3_666 3.5250(17)
V1 V2 2_645 3.6512(7)
V1 O1 4_566 3.6701(19)
V1 O2 2_655 3.7808(19)
V1 V2 2_655 3.8076(7)
V1 O1 3_766 3.8420(19)
V1 Ba1 3_666 3.9685(7)
V1 O1 2_645 4.0969(19)
V1 Ba1 1_655 4.3162(7)
V1 Ba1 3_656 4.4990(7)
V1 V1 1_565 4.9319(7)
V1 V1 1_545 4.9319(7)
V1 V2 3_766 5.2251(11)
V1 V1 4_566 5.2839(7)
V1 V1 4_565 5.2839(7)
V1 V1 4 5.2845(7)
V1 V1 4_556 5.2845(7)
V1 V2 3_676 5.7785(8)
V1 V2 4_576 5.9576(9)
V1 V2 3_656 5.9780(8)
V1 V2 4_565 5.9863(10)
V1 V1 2_645 6.0480(8)
V1 V1 2_665 6.0480(8)
V1 V1 2_656 6.1039(11)
V1 V2 4_556 6.1513(9)
V2 O1 . 1.6229(18)
V2 O4 . 1.9532(16)
V2 O2 . 1.9808(18)
V2 O5 1_565 1.9904(18)
V2 O3 4_565 2.0143(17)
V2 O3 3_666 2.2643(17)
V2 V1 1_565 2.7830(6)
V2 V2 2_655 2.8019(10)
V2 V1 3_666 3.2001(7)
V2 O4 4_575 3.2440(17)
V2 O2 1_565 3.2891(19)
V2 V1 4_565 3.5131(8)
V2 Ba1 1_655 3.5546(5)
V2 O3 . 3.6210(16)
V2 O4 3_676 3.6284(16)
V2 V1 2_665 3.6512(7)
V2 Ba1 3_666 3.6689(7)
V2 O4 2_655 3.7608(18)
V2 O5 . 3.787(2)
V2 V1 2_655 3.8076(7)
V2 O1 3_776 3.830(2)
V2 O2 3_766 3.9589(18)
V2 Ba1 1_665 3.9944(6)
V2 O2 2_655 4.0034(19)
V2 O2 4_565 4.1467(17)
V2 O1 2_655 4.155(2)
V2 V2 1_565 4.9319(7)
V2 V2 1_545 4.9319(7)
V2 V2 3_776 5.0589(11)
V2 V2 4_576 5.1778(7)
V2 V2 4_575 5.1778(7)
V2 V2 3_676 5.1935(9)
V2 V1 3_766 5.2251(11)
V2 V2 3_766 5.2850(11)
V2 V2 4_565 5.3989(8)
V2 V2 4_566 5.3989(8)
V2 V2 3_666 5.4140(9)
V2 Ba1 3_676 5.6680(8)
V2 V2 2_645 5.6722(8)
V2 V2 2_665 5.6722(8)
V2 V2 2_755 5.6925(11)
V2 V1 3_676 5.7785(8)
V2 V1 4_575 5.9576(9)
V2 V1 3_656 5.9780(9)
V2 V1 4_566 5.9863(10)
V2 V1 4 6.1513(9)
O1 Ba1 1_665 2.7462(19)
O1 Ba1 1_655 2.9650(19)
O1 V1 1_565 3.4631(18)
O1 V1 4_565 3.6701(19)
O1 V2 3_776 3.829(2)
O1 V1 3_766 3.8420(19)
O1 V1 2_665 4.0969(19)
O1 V2 2_655 4.155(2)
O2 Ba1 3_666 2.9800(18)
O2 Ba1 1_655 2.9802(16)
O2 V2 1_545 3.2891(19)
O2 V1 3_666 3.5250(17)
O2 V1 2_655 3.7808(19)
O2 V2 3_766 3.9589(18)
O2 V2 2_655 4.0034(19)
O2 V2 4_566 4.1467(17)
O3 V2 4_566 2.0143(17)
O3 V1 3_666 2.0402(18)
O3 V2 3_666 2.2643(17)
O3 Ba1 3_666 3.2148(17)
O3 V1 4_566 3.3116(16)
O3 V1 3_656 3.4885(18)
O4 V1 1_565 1.9180(18)
O4 V1 3_666 2.0772(16)
O4 Ba1 3_666 2.8158(17)
O4 V2 4_576 3.2440(17)
O4 V2 3_676 3.6284(16)
O4 V2 2_655 3.7608(18)
O5 V1 2_655 1.9839(13)
O5 V2 2_645 1.9904(18)
O5 V2 1_545 1.9904(18)
O5 V1 4 3.4153(12)
O5 V1 3_656 3.4153(12)
O5 V2 2_655 3.787(2)
